data_1503939
loop_
_publ_author_name
'Chen, Yunfeng'
'Zhong, Cheng'
'Petersen, Jeffrey L.'
'Akhmedov, Novruz G.'
'Shi, Xiaodong'

_publ_section_title
;
 One-pot asymmetric synthesis of substituted piperidines by exocyclic
 chirality induction.
;
_journal_issue 11
_journal_name_full 'Organic letters'
_journal_page_first 2333
_journal_page_last 2336
_journal_paper_doi 10.1021/ol900708d
_journal_volume 11
_journal_year 2009
_chemical_formula_sum 'C20 H23 N3 O5'
_chemical_formula_weight 385.41
_chemical_name_systematic
; 
 ? 
;
_space_group_IT_number 2
_symmetry_cell_setting triclinic
_symmetry_space_group_name_Hall '-P 1'
_symmetry_space_group_name_H-M 'P -1'
_atom_sites_solution_hydrogens geom
_atom_sites_solution_primary direct
_atom_sites_solution_secondary difmap
_audit_creation_method SHELXL-97
_cell_angle_alpha 90.560(2)
_cell_angle_beta 92.301(2)
_cell_angle_gamma 97.502(2)
_cell_formula_units_Z 2
_cell_length_a 8.2660(10)
_cell_length_b 8.6189(10)
_cell_length_c 13.5928(17)
_cell_measurement_reflns_used 4220
_cell_measurement_temperature 293(2)
_cell_measurement_theta_max 27.48
_cell_measurement_theta_min 2.48
_cell_volume 959.2(2)
_computing_structure_refinement 'SHELXL-97 (Sheldrick, 1997)'
_computing_structure_solution 'SHELXS-97 (Sheldrick, 1990)'
_diffrn_ambient_temperature 293(2)
_diffrn_measured_fraction_theta_full 0.938
_diffrn_measured_fraction_theta_max 0.938
_diffrn_radiation_monochromator graphite
_diffrn_radiation_source 'fine-focus sealed tube'
_diffrn_radiation_type MoK\a
_diffrn_radiation_wavelength 0.71073
_diffrn_reflns_av_R_equivalents 0.0357
_diffrn_reflns_av_sigmaI/netI 0.0752
_diffrn_reflns_limit_h_max 10
_diffrn_reflns_limit_h_min -10
_diffrn_reflns_limit_k_max 9
_diffrn_reflns_limit_k_min -11
_diffrn_reflns_limit_l_max 17
_diffrn_reflns_limit_l_min -17
_diffrn_reflns_number 6518
_diffrn_reflns_theta_full 27.55
_diffrn_reflns_theta_max 27.55
_diffrn_reflns_theta_min 2.49
_diffrn_standards_decay_% none
_exptl_absorpt_coefficient_mu 0.097
_exptl_absorpt_correction_type semi-empirical
_exptl_absorpt_process_details SADABS
_exptl_crystal_colour colorless
_exptl_crystal_density_diffrn 1.334
_exptl_crystal_density_method 'not measured'
_exptl_crystal_F_000 408
_exptl_crystal_size_max 0.48
_exptl_crystal_size_mid 0.25
_exptl_crystal_size_min 0.12
_refine_diff_density_max 0.237
_refine_diff_density_min -0.193
_refine_diff_density_rms 0.049
_refine_ls_extinction_method none
_refine_ls_goodness_of_fit_ref 1.032
_refine_ls_hydrogen_treatment riding
_refine_ls_matrix_type full
_refine_ls_number_parameters 256
_refine_ls_number_reflns 4163
_refine_ls_number_restraints 0
_refine_ls_restrained_S_all 1.032
_refine_ls_R_factor_all 0.0704
_refine_ls_R_factor_gt 0.0589
_refine_ls_shift/su_max 0.000
_refine_ls_shift/su_mean 0.000
_refine_ls_structure_factor_coef Fsqd
_refine_ls_weighting_details 'calc w=1/[\s^2^(Fo^2^)+(0.0764P)^2^+0.1835P] where P=(Fo^2^+2Fc^2^)/3'
_refine_ls_weighting_scheme calc
_refine_ls_wR_factor_gt 0.1616
_refine_ls_wR_factor_ref 0.1735
_reflns_number_gt 3360
_reflns_number_total 4163
_reflns_threshold_expression >2sigma(I)
_cod_data_source_file ol900708d_si_002.cif
_cod_data_source_block 6c-minor
_cod_original_sg_symbol_H-M P-1
_cod_database_code 1503939

loop_
_symmetry_equiv_pos_as_xyz
'x, y, z'
'-x, -y, -z'

loop_
_atom_site_label
_atom_site_type_symbol
_atom_site_fract_x
_atom_site_fract_y
_atom_site_fract_z
_atom_site_U_iso_or_equiv
_atom_site_adp_type
_atom_site_occupancy
_atom_site_symmetry_multiplicity
_atom_site_calc_flag
_atom_site_refinement_flags
O1 O 0.20144(17) 0.51923(16) 0.80169(11) 0.0599(4) Uani 1 1 d .
O2 O 0.3585(2) 0.59655(15) 0.92726(13) 0.0754(5) Uani 1 1 d .
O3 O 0.03692(15) 0.22842(17) 0.88208(10) 0.0557(3) Uani 1 1 d .
H1O H 0.0510 0.2068 0.8244 0.084 Uiso 1 1 calc R
O4 O 0.0423(2) -0.1308(2) 0.33285(12) 0.0779(5) Uani 1 1 d .
O5 O -0.05065(19) -0.32864(19) 0.41953(14) 0.0751(5) Uani 1 1 d .
N1 N 0.41638(17) 0.10220(14) 0.80857(9) 0.0390(3) Uani 1 1 d .
N2 N 0.29380(17) 0.49454(15) 0.87025(11) 0.0436(3) Uani 1 1 d .
N3 N 0.0414(2) -0.2078(2) 0.40838(13) 0.0559(4) Uani 1 1 d .
C1 C 0.37235(19) 0.25918(16) 0.78667(11) 0.0351(3) Uani 1 1 d .
H1 H 0.2766 0.2497 0.7410 0.042 Uiso 1 1 calc R
C2 C 0.33004(19) 0.32990(16) 0.88567(11) 0.0371(3) Uani 1 1 d .
H2 H 0.4273 0.3353 0.9298 0.044 Uiso 1 1 calc R
C3 C 0.1879(2) 0.23427(18) 0.93773(12) 0.0421(4) Uani 1 1 d .
C4 C 0.2387(3) 0.07077(19) 0.94894(13) 0.0515(4) Uani 1 1 d .
H4A H 0.3331 0.0763 0.9942 0.062 Uiso 1 1 calc R
H4B H 0.1505 0.0021 0.9769 0.062 Uiso 1 1 calc R
C5 C 0.2798(2) 0.00256(18) 0.85121(13) 0.0482(4) Uani 1 1 d .
H5A H 0.3090 -0.1018 0.8610 0.058 Uiso 1 1 calc R
H5B H 0.1850 -0.0055 0.8062 0.058 Uiso 1 1 calc R
C6 C 0.51246(18) 0.36424(16) 0.74298(11) 0.0357(3) Uani 1 1 d .
C7 C 0.4838(2) 0.44943(17) 0.65954(12) 0.0416(4) Uani 1 1 d .
H7 H 0.3788 0.4426 0.6311 0.050 Uiso 1 1 calc R
C8 C 0.6112(3) 0.5451(2) 0.61806(15) 0.0552(5) Uani 1 1 d .
H8 H 0.5914 0.6017 0.5619 0.066 Uiso 1 1 calc R
C9 C 0.7661(3) 0.5558(2) 0.66017(17) 0.0620(5) Uani 1 1 d .
H9 H 0.8513 0.6196 0.6324 0.074 Uiso 1 1 calc R
C10 C 0.7959(2) 0.4722(2) 0.74345(17) 0.0585(5) Uani 1 1 d .
H10 H 0.9011 0.4798 0.7716 0.070 Uiso 1 1 calc R
C11 C 0.6700(2) 0.3772(2) 0.78514(14) 0.0471(4) Uani 1 1 d .
H11 H 0.6905 0.3217 0.8416 0.056 Uiso 1 1 calc R
C12 C 0.1597(3) 0.3059(2) 1.03706(14) 0.0575(5) Uani 1 1 d .
H12A H 0.1228 0.4060 1.0276 0.086 Uiso 1 1 calc R
H12B H 0.2600 0.3189 1.0762 0.086 Uiso 1 1 calc R
H12C H 0.0786 0.2381 1.0702 0.086 Uiso 1 1 calc R
C13 C 0.4914(2) 0.02612(17) 0.72675(11) 0.0392(3) Uani 1 1 d .
H13 H 0.5679 0.1078 0.6977 0.047 Uiso 1 1 calc R
C14 C 0.5944(2) -0.0941(2) 0.76938(14) 0.0529(4) Uani 1 1 d .
H14A H 0.6752 -0.0433 0.8159 0.079 Uiso 1 1 calc R
H14B H 0.6474 -0.1405 0.7172 0.079 Uiso 1 1 calc R
H14C H 0.5251 -0.1741 0.8019 0.079 Uiso 1 1 calc R
C15 C 0.37069(19) -0.03888(16) 0.64384(11) 0.0371(3) Uani 1 1 d .
C16 C 0.2902(2) -0.19131(18) 0.64267(13) 0.0472(4) Uani 1 1 d .
H16 H 0.3092 -0.2566 0.6948 0.057 Uiso 1 1 calc R
C17 C 0.1832(2) -0.24822(19) 0.56633(14) 0.0493(4) Uani 1 1 d .
H17 H 0.1307 -0.3504 0.5665 0.059 Uiso 1 1 calc R
C18 C 0.1560(2) -0.14963(19) 0.48965(12) 0.0433(4) Uani 1 1 d .
C19 C 0.2334(2) 0.00249(19) 0.48742(12) 0.0455(4) Uani 1 1 d .
H19 H 0.2142 0.0672 0.4350 0.055 Uiso 1 1 calc R
C20 C 0.3397(2) 0.05589(17) 0.56474(12) 0.0433(4) Uani 1 1 d .
H20 H 0.3923 0.1581 0.5641 0.052 Uiso 1 1 calc R

loop_
_atom_site_aniso_label
_atom_site_aniso_U_11
_atom_site_aniso_U_22
_atom_site_aniso_U_33
_atom_site_aniso_U_23
_atom_site_aniso_U_13
_atom_site_aniso_U_12
O1 0.0542(8) 0.0596(7) 0.0684(9) 0.0140(6) -0.0060(7) 0.0181(6)
O2 0.0935(12) 0.0435(7) 0.0863(11) -0.0177(7) -0.0178(9) 0.0059(7)
O3 0.0421(7) 0.0733(8) 0.0492(7) -0.0017(6) 0.0028(5) -0.0023(6)
O4 0.0794(11) 0.1002(12) 0.0499(8) -0.0088(8) -0.0177(8) 0.0029(9)
O5 0.0554(9) 0.0746(9) 0.0890(12) -0.0217(8) -0.0117(8) -0.0090(7)
N1 0.0490(8) 0.0337(6) 0.0341(6) 0.0015(5) 0.0043(6) 0.0043(5)
N2 0.0422(7) 0.0393(6) 0.0495(8) 0.0012(6) 0.0019(6) 0.0065(5)
N3 0.0445(8) 0.0676(9) 0.0552(10) -0.0200(8) -0.0029(7) 0.0093(7)
C1 0.0357(7) 0.0346(6) 0.0341(7) 0.0014(5) -0.0012(6) 0.0018(5)
C2 0.0392(8) 0.0358(7) 0.0362(8) 0.0001(6) -0.0014(6) 0.0055(6)
C3 0.0449(9) 0.0446(8) 0.0362(8) 0.0013(6) 0.0034(7) 0.0036(7)
C4 0.0679(12) 0.0446(8) 0.0423(9) 0.0065(7) 0.0149(8) 0.0043(8)
C5 0.0626(11) 0.0357(7) 0.0461(9) 0.0035(6) 0.0136(8) 0.0014(7)
C6 0.0360(8) 0.0334(6) 0.0370(7) -0.0030(5) 0.0012(6) 0.0020(5)
C7 0.0468(9) 0.0378(7) 0.0396(8) 0.0011(6) 0.0021(7) 0.0032(6)
C8 0.0691(12) 0.0442(8) 0.0518(10) 0.0052(7) 0.0173(9) 0.0012(8)
C9 0.0562(12) 0.0528(10) 0.0750(14) -0.0072(9) 0.0292(10) -0.0078(8)
C10 0.0337(8) 0.0605(10) 0.0791(14) -0.0179(10) 0.0049(8) -0.0015(7)
C11 0.0406(9) 0.0504(8) 0.0496(9) -0.0043(7) -0.0044(7) 0.0061(7)
C12 0.0699(13) 0.0600(10) 0.0434(10) -0.0046(8) 0.0108(9) 0.0098(9)
C13 0.0462(9) 0.0384(7) 0.0333(7) 0.0000(6) 0.0006(6) 0.0074(6)
C14 0.0599(11) 0.0542(9) 0.0478(10) 0.0020(7) -0.0034(8) 0.0210(8)
C15 0.0426(8) 0.0347(7) 0.0351(7) -0.0017(5) 0.0050(6) 0.0077(6)
C16 0.0564(10) 0.0374(7) 0.0472(9) 0.0061(6) 0.0012(8) 0.0036(7)
C17 0.0485(9) 0.0392(7) 0.0583(10) -0.0042(7) 0.0037(8) -0.0016(7)
C18 0.0378(8) 0.0496(8) 0.0426(9) -0.0111(7) 0.0020(7) 0.0072(7)
C19 0.0563(10) 0.0447(8) 0.0361(8) 0.0003(6) -0.0011(7) 0.0102(7)
C20 0.0566(10) 0.0348(7) 0.0377(8) 0.0009(6) 0.0003(7) 0.0034(6)

loop_
_atom_type_symbol
_atom_type_description
_atom_type_scat_dispersion_real
_atom_type_scat_dispersion_imag
_atom_type_scat_source
C C 0.0033 0.0016 'International Tables Vol C Tables 4.2.6.8 and 6.1.1.4'
H H 0.0000 0.0000 'International Tables Vol C Tables 4.2.6.8 and 6.1.1.4'
N N 0.0061 0.0033 'International Tables Vol C Tables 4.2.6.8 and 6.1.1.4'
O O 0.0106 0.0060 'International Tables Vol C Tables 4.2.6.8 and 6.1.1.4'

loop_
_geom_angle_atom_site_label_1
_geom_angle_atom_site_label_2
_geom_angle_atom_site_label_3
_geom_angle
C5 N1 C1 111.09(13)
C5 N1 C13 113.82(12)
C1 N1 C13 114.82(12)
O1 N2 O2 123.47(15)
O1 N2 C2 118.40(14)
O2 N2 C2 118.13(14)
O5 N3 O4 123.55(18)
O5 N3 C18 118.62(18)
O4 N3 C18 117.82(16)
N1 C1 C6 111.86(12)
N1 C1 C2 106.36(11)
C6 C1 C2 109.50(12)
N2 C2 C1 109.45(12)
N2 C2 C3 109.97(13)
C1 C2 C3 114.72(12)
O3 C3 C12 106.00(15)
O3 C3 C4 111.07(14)
C12 C3 C4 111.26(14)
O3 C3 C2 111.95(13)
C12 C3 C2 111.69(14)
C4 C3 C2 104.99(13)
C5 C4 C3 111.94(14)
N1 C5 C4 110.33(14)
C7 C6 C11 119.03(15)
C7 C6 C1 119.68(14)
C11 C6 C1 121.29(14)
C6 C7 C8 120.37(17)
C9 C8 C7 119.88(18)
C8 C9 C10 120.26(17)
C9 C10 C11 120.18(18)
C10 C11 C6 120.27(17)
N1 C13 C15 114.29(13)
N1 C13 C14 108.94(13)
C15 C13 C14 113.77(13)
C20 C15 C16 117.70(15)
C20 C15 C13 119.47(13)
C16 C15 C13 122.82(14)
C17 C16 C15 121.83(15)
C16 C17 C18 118.36(15)
C17 C18 C19 121.89(16)
C17 C18 N3 119.06(15)
C19 C18 N3 119.05(16)
C20 C19 C18 118.37(15)
C19 C20 C15 121.84(14)

loop_
_geom_bond_atom_site_label_1
_geom_bond_atom_site_label_2
_geom_bond_distance
O1 N2 1.219(2)
O2 N2 1.221(2)
O3 C3 1.428(2)
O4 N3 1.228(2)
O5 N3 1.222(2)
N1 C5 1.469(2)
N1 C1 1.4763(18)
N1 C13 1.4829(19)
N2 C2 1.5030(19)
N3 C18 1.466(2)
C1 C6 1.518(2)
C1 C2 1.543(2)
C2 C3 1.545(2)
C3 C12 1.518(2)
C3 C4 1.529(2)
C4 C5 1.516(2)
C6 C7 1.386(2)
C6 C11 1.392(2)
C7 C8 1.392(2)
C8 C9 1.373(3)
C9 C10 1.379(3)
C10 C11 1.382(3)
C13 C15 1.527(2)
C13 C14 1.528(2)
C15 C20 1.392(2)
C15 C16 1.393(2)
C16 C17 1.379(3)
C17 C18 1.381(3)
C18 C19 1.383(2)
C19 C20 1.378(2)
